data_4030450
loop_
_publ_author_name
'Mamedov, Vakhid A.'
'Zhukova, Nataliya A.'
'Beschastnova, Tat'yana N.'
'Syakaev, Victor V.'
'Krivolapov, Dmitry B.'
'Mironova, Ekaterina V.'
'Zamaletdinova, Anastasiya I.'
'Rizvanov, Il'dar Kh'
'Latypov, Shamil K.'

_publ_section_title
;
 Rearrangement of Quinoxalin-2-ones When Exposed to Enamines Generated in
 Situ from Ketones and Ammonium Acetate: Method for the Synthesis of
 1-(Pyrrolyl)benzimidazolones.
;
_journal_issue 3
_journal_name_full 'The Journal of organic chemistry'
_journal_page_first 1375
_journal_page_last 1386
_journal_paper_doi 10.1021/jo502135d
_journal_volume 80
_journal_year 2015
_chemical_formula_moiety 'C23 H17 N3 O'
_chemical_formula_sum 'C23 H17 N3 O'
_chemical_formula_weight 351.40
_space_group_IT_number 14
_symmetry_cell_setting monoclinic
_symmetry_Int_Tables_number 14
_symmetry_space_group_name_Hall '-P 2yn'
_symmetry_space_group_name_H-M 'P 1 21/n 1'
_atom_sites_solution_hydrogens geom
_atom_sites_solution_primary direct
_atom_sites_solution_secondary difmap
_audit_creation_method SHELXL-97
_cell_angle_alpha 90.00
_cell_angle_beta 90.178(3)
_cell_angle_gamma 90.00
_cell_formula_units_Z 4
_cell_length_a 5.2976(13)
_cell_length_b 17.593(4)
_cell_length_c 18.456(5)
_cell_measurement_reflns_used 4619
_cell_measurement_temperature 150(2)
_cell_measurement_theta_max 29.26
_cell_measurement_theta_min 2.32
_cell_volume 1720.1(7)
_computing_cell_refinement 'Bruker SAINT'
_computing_data_collection 'Bruker APEX2'
_computing_data_reduction 'Bruker SAINT'
_computing_molecular_graphics 'Bruker SHELXTL'
_computing_publication_material 'Bruker SHELXTL'
_computing_structure_refinement 'SHELXL-97 (Sheldrick, 2008)'
_computing_structure_solution 'SHELXS-97 (Sheldrick, 2008)'
_diffrn_ambient_temperature 150(2)
_diffrn_measured_fraction_theta_full 0.998
_diffrn_measured_fraction_theta_max 0.998
_diffrn_measurement_device_type 'Bruker APEX-II CCD'
_diffrn_measurement_method '\f and \w scans'
_diffrn_radiation_monochromator graphite
_diffrn_radiation_probe x-ray
_diffrn_radiation_type MoK\a
_diffrn_radiation_wavelength 0.71073
_diffrn_reflns_av_R_equivalents 0.0502
_diffrn_reflns_av_sigmaI/netI 0.0442
_diffrn_reflns_limit_h_max 6
_diffrn_reflns_limit_h_min -6
_diffrn_reflns_limit_k_max 21
_diffrn_reflns_limit_k_min -21
_diffrn_reflns_limit_l_max 22
_diffrn_reflns_limit_l_min -22
_diffrn_reflns_number 13249
_diffrn_reflns_theta_full 26.00
_diffrn_reflns_theta_max 26.00
_diffrn_reflns_theta_min 1.60
_diffrn_source 'fine-focus sealed tube'
_diffrn_source_type 'Kappa Apex II CCD'
_exptl_absorpt_coefficient_mu 0.085
_exptl_absorpt_correction_T_max 0.9958
_exptl_absorpt_correction_T_min 0.9832
_exptl_absorpt_correction_type multi-scan
_exptl_absorpt_process_details
;
G.M. Sheldrick (1998a). SADABS v.2.01, Bruker.
Siemens Area Detector Absorption Correction Program.
Bruker AXS. Madison. Wisconsin. USA
;
_exptl_crystal_colour colorless
_exptl_crystal_density_diffrn 1.357
_exptl_crystal_density_method 'not measured'
_exptl_crystal_description needle
_exptl_crystal_F_000 736
_exptl_crystal_size_max 0.20
_exptl_crystal_size_mid 0.06
_exptl_crystal_size_min 0.05
_refine_diff_density_max 0.253
_refine_diff_density_min -0.334
_refine_diff_density_rms 0.047
_refine_ls_extinction_method none
_refine_ls_goodness_of_fit_ref 0.940
_refine_ls_hydrogen_treatment mixed
_refine_ls_matrix_type full
_refine_ls_number_parameters 252
_refine_ls_number_reflns 3377
_refine_ls_number_restraints 0
_refine_ls_restrained_S_all 0.940
_refine_ls_R_factor_all 0.0538
_refine_ls_R_factor_gt 0.0434
_refine_ls_shift/su_max 0.000
_refine_ls_shift/su_mean 0.000
_refine_ls_structure_factor_coef Fsqd
_refine_ls_weighting_details 'calc w=1/[\s^2^(Fo^2^)+(0.0582P)^2^+0.8875P] where P=(Fo^2^+2Fc^2^)/3'
_refine_ls_weighting_scheme calc
_refine_ls_wR_factor_gt 0.1070
_refine_ls_wR_factor_ref 0.1156
_reflns_number_gt 2766
_reflns_number_total 3377
_reflns_threshold_expression >2sigma(I)
_cod_data_source_file jo502135d_si_004.cif
_cod_data_source_block v497_finall
_cod_depositor_comments 'Adding full bibliography for 4030450--4030452.cif.'
_cod_original_cell_volume 1720.2(7)
_cod_original_sg_symbol_H-M 'P 21/n'
_cod_database_code 4030450

loop_
_symmetry_equiv_pos_as_xyz
'x, y, z'
'-x+1/2, y+1/2, -z+1/2'
'-x, -y, -z'
'x-1/2, -y-1/2, z-1/2'

loop_
_atom_site_label
_atom_site_type_symbol
_atom_site_fract_x
_atom_site_fract_y
_atom_site_fract_z
_atom_site_U_iso_or_equiv
_atom_site_adp_type
_atom_site_occupancy
_atom_site_symmetry_multiplicity
_atom_site_calc_flag
_atom_site_refinement_flags
O2 O 0.91584(19) 0.04553(6) 0.08757(5) 0.0219(3) Uani 1 1 d .
N1 N 0.5681(2) 0.12250(7) 0.06075(6) 0.0196(3) Uani 1 1 d .
N11 N 0.3399(2) 0.10246(7) 0.17175(7) 0.0200(3) Uani 1 1 d .
N3 N 0.7414(2) 0.05654(7) -0.02775(7) 0.0211(3) Uani 1 1 d .
C5 C 0.2387(3) 0.14596(9) -0.14001(9) 0.0300(4) Uani 1 1 d .
H5 H 0.1681 0.1490 -0.1873 0.036 Uiso 1 1 calc R
C4 C 0.4490(3) 0.10018(9) -0.12831(8) 0.0258(4) Uani 1 1 d .
H4 H 0.5250 0.0725 -0.1667 0.031 Uiso 1 1 calc R
C3A C 0.5424(3) 0.09681(8) -0.05835(8) 0.0199(3) Uani 1 1 d .
C7A C 0.4304(3) 0.13835(8) -0.00247(8) 0.0196(3) Uani 1 1 d .
C12 C 0.5101(3) 0.14448(8) 0.13274(8) 0.0196(3) Uani 1 1 d .
C15 C 0.3432(3) 0.12729(8) 0.24242(8) 0.0200(3) Uani 1 1 d .
C22 C 0.1653(3) 0.09665(8) 0.29582(8) 0.0220(3) Uani 1 1 d .
C27 C 0.0071(3) 0.03590(10) 0.27983(9) 0.0316(4) Uani 1 1 d .
H27 H 0.0163 0.0128 0.2334 0.038 Uiso 1 1 calc R
C26 C -0.1635(3) 0.00832(10) 0.32995(10) 0.0354(4) Uani 1 1 d .
H26 H -0.2689 -0.0335 0.3177 0.043 Uiso 1 1 calc R
C25 C -0.1815(4) 0.04103(10) 0.39742(10) 0.0356(4) Uani 1 1 d .
H25 H -0.2982 0.0220 0.4320 0.043 Uiso 1 1 calc R
C6 C 0.1294(3) 0.18732(9) -0.08412(9) 0.0302(4) Uani 1 1 d .
H6 H -0.0133 0.2183 -0.0943 0.036 Uiso 1 1 calc R
C7 C 0.2236(3) 0.18446(9) -0.01368(9) 0.0264(4) Uani 1 1 d .
H7 H 0.1494 0.2127 0.0246 0.032 Uiso 1 1 calc R
C2 C 0.7597(3) 0.07179(8) 0.04430(8) 0.0182(3) Uani 1 1 d .
C14 C 0.5238(3) 0.18350(8) 0.24742(8) 0.0210(3) Uani 1 1 d .
H14 H 0.5714 0.2094 0.2905 0.025 Uiso 1 1 calc R
C13 C 0.6274(3) 0.19626(8) 0.17722(8) 0.0199(3) Uani 1 1 d .
C16 C 0.8062(3) 0.25582(8) 0.15491(8) 0.0209(3) Uani 1 1 d .
C21 C 0.7793(3) 0.29233(9) 0.08756(8) 0.0246(3) Uani 1 1 d .
H21 H 0.6458 0.2777 0.0560 0.030 Uiso 1 1 calc R
C20 C 0.9441(3) 0.34925(9) 0.06636(9) 0.0293(4) Uani 1 1 d .
H20 H 0.9242 0.3727 0.0203 0.035 Uiso 1 1 calc R
C19 C 1.1377(3) 0.37210(9) 0.11205(10) 0.0322(4) Uani 1 1 d .
H19 H 1.2511 0.4111 0.0976 0.039 Uiso 1 1 calc R
C18 C 1.1642(3) 0.33752(10) 0.17910(10) 0.0318(4) Uani 1 1 d .
H18 H 1.2959 0.3532 0.2108 0.038 Uiso 1 1 calc R
C17 C 1.0002(3) 0.28012(9) 0.20051(9) 0.0260(4) Uani 1 1 d .
H17 H 1.0206 0.2572 0.2468 0.031 Uiso 1 1 calc R
C24 C -0.0283(4) 0.10159(13) 0.41410(11) 0.0537(6) Uani 1 1 d .
H24 H -0.0402 0.1249 0.4604 0.064 Uiso 1 1 calc R
C23 C 0.1434(4) 0.12907(12) 0.36398(10) 0.0469(6) Uani 1 1 d .
H23 H 0.2481 0.1709 0.3766 0.056 Uiso 1 1 calc R
H3 H 0.856(4) 0.0274(11) -0.0493(10) 0.032(5) Uiso 1 1 d .
H11 H 0.210(4) 0.0769(11) 0.1492(10) 0.037(5) Uiso 1 1 d .

loop_
_atom_site_aniso_label
_atom_site_aniso_U_11
_atom_site_aniso_U_22
_atom_site_aniso_U_33
_atom_site_aniso_U_23
_atom_site_aniso_U_13
_atom_site_aniso_U_12
O2 0.0220(6) 0.0250(5) 0.0185(5) -0.0035(4) -0.0048(4) 0.0029(4)
N1 0.0226(7) 0.0199(6) 0.0162(6) -0.0031(5) -0.0016(5) 0.0021(5)
N11 0.0217(7) 0.0203(6) 0.0181(6) -0.0036(5) -0.0008(5) -0.0017(5)
N3 0.0223(7) 0.0237(7) 0.0172(6) -0.0034(5) -0.0028(5) 0.0054(5)
C5 0.0328(9) 0.0315(9) 0.0255(8) 0.0095(7) -0.0087(7) -0.0016(7)
C4 0.0310(9) 0.0264(8) 0.0201(8) 0.0015(6) -0.0028(6) -0.0001(7)
C3A 0.0203(8) 0.0182(7) 0.0212(8) 0.0023(6) -0.0026(6) -0.0013(6)
C7A 0.0216(8) 0.0176(7) 0.0196(7) 0.0019(6) -0.0019(6) -0.0012(6)
C12 0.0218(8) 0.0192(7) 0.0179(7) -0.0020(6) -0.0002(6) 0.0029(6)
C15 0.0227(8) 0.0196(7) 0.0178(7) -0.0020(6) -0.0020(6) 0.0020(6)
C22 0.0225(8) 0.0225(8) 0.0212(8) 0.0009(6) -0.0018(6) 0.0005(6)
C27 0.0397(10) 0.0300(9) 0.0251(8) -0.0032(7) 0.0014(7) -0.0078(7)
C26 0.0385(10) 0.0331(9) 0.0346(10) 0.0017(8) 0.0023(8) -0.0129(8)
C25 0.0375(10) 0.0373(10) 0.0320(9) 0.0037(8) 0.0104(8) -0.0073(8)
C6 0.0270(9) 0.0297(9) 0.0340(9) 0.0122(7) -0.0026(7) 0.0061(7)
C7 0.0258(8) 0.0247(8) 0.0289(8) 0.0040(7) 0.0022(7) 0.0056(6)
C2 0.0199(7) 0.0175(7) 0.0170(7) -0.0022(6) -0.0013(6) -0.0015(6)
C14 0.0236(8) 0.0215(7) 0.0180(7) -0.0036(6) -0.0019(6) -0.0005(6)
C13 0.0205(7) 0.0188(7) 0.0203(7) -0.0013(6) -0.0015(6) 0.0038(6)
C16 0.0204(8) 0.0179(7) 0.0243(8) -0.0034(6) 0.0040(6) 0.0032(6)
C21 0.0269(8) 0.0217(8) 0.0252(8) -0.0032(6) 0.0021(6) 0.0018(6)
C20 0.0360(10) 0.0229(8) 0.0291(9) 0.0011(7) 0.0090(7) 0.0032(7)
C19 0.0276(9) 0.0224(8) 0.0466(11) -0.0026(7) 0.0116(8) -0.0014(7)
C18 0.0218(8) 0.0280(8) 0.0454(10) -0.0043(8) -0.0024(7) -0.0017(7)
C17 0.0238(8) 0.0244(8) 0.0300(9) -0.0023(7) -0.0015(7) 0.0021(6)
C24 0.0688(15) 0.0639(14) 0.0286(10) -0.0157(10) 0.0193(10) -0.0308(12)
C23 0.0570(13) 0.0531(12) 0.0307(10) -0.0156(9) 0.0118(9) -0.0318(10)

loop_
_atom_type_symbol
_atom_type_description
_atom_type_scat_dispersion_real
_atom_type_scat_dispersion_imag
_atom_type_scat_source
C C 0.0033 0.0016 'International Tables Vol C Tables 4.2.6.8 and 6.1.1.4'
H H 0.0000 0.0000 'International Tables Vol C Tables 4.2.6.8 and 6.1.1.4'
N N 0.0061 0.0033 'International Tables Vol C Tables 4.2.6.8 and 6.1.1.4'
O O 0.0106 0.0060 'International Tables Vol C Tables 4.2.6.8 and 6.1.1.4'

loop_
_geom_angle_atom_site_label_1
_geom_angle_atom_site_label_2
_geom_angle_atom_site_label_3
_geom_angle
C2 N1 C7A 108.98(12)
C2 N1 C12 122.81(12)
C7A N1 C12 127.70(13)
C12 N11 C15 108.66(12)
C12 N11 H11 121.1(12)
C15 N11 H11 126.4(12)
C2 N3 C3A 110.39(13)
C2 N3 H3 120.3(12)
C3A N3 H3 129.1(12)
C6 C5 C4 121.55(15)
C6 C5 H5 119.2
C4 C5 H5 119.2
C3A C4 C5 116.99(15)
C3A C4 H4 121.5
C5 C4 H4 121.5
C4 C3A N3 132.11(14)
C4 C3A C7A 121.01(14)
N3 C3A C7A 106.87(13)
C7 C7A C3A 122.41(14)
C7 C7A N1 130.79(14)
C3A C7A N1 106.80(13)
C13 C12 N11 109.90(13)
C13 C12 N1 129.93(14)
N11 C12 N1 119.30(13)
C14 C15 N11 107.35(13)
C14 C15 C22 131.69(14)
N11 C15 C22 120.89(13)
C23 C22 C27 117.20(15)
C23 C22 C15 120.91(14)
C27 C22 C15 121.86(14)
C26 C27 C22 121.52(16)
C26 C27 H27 119.2
C22 C27 H27 119.2
C25 C26 C27 120.40(16)
C25 C26 H26 119.8
C27 C26 H26 119.8
C24 C25 C26 119.00(16)
C24 C25 H25 120.5
C26 C25 H25 120.5
C5 C6 C7 121.67(15)
C5 C6 H6 119.2
C7 C6 H6 119.2
C7A C7 C6 116.36(15)
C7A C7 H7 121.8
C6 C7 H7 121.8
O2 C2 N3 127.07(14)
O2 C2 N1 125.97(13)
N3 C2 N1 106.95(12)
C15 C14 C13 108.71(13)
C15 C14 H14 125.6
C13 C14 H14 125.6
C12 C13 C14 105.31(13)
C12 C13 C16 126.52(14)
C14 C13 C16 128.00(13)
C17 C16 C21 117.79(14)
C17 C16 C13 121.56(14)
C21 C16 C13 120.60(14)
C20 C21 C16 121.18(15)
C20 C21 H21 119.4
C16 C21 H21 119.4
C21 C20 C19 120.24(16)
C21 C20 H20 119.9
C19 C20 H20 119.9
C20 C19 C18 119.26(16)
C20 C19 H19 120.4
C18 C19 H19 120.4
C19 C18 C17 120.74(16)
C19 C18 H18 119.6
C17 C18 H18 119.6
C18 C17 C16 120.77(15)
C18 C17 H17 119.6
C16 C17 H17 119.6
C25 C24 C23 120.62(18)
C25 C24 H24 119.7
C23 C24 H24 119.7
C24 C23 C22 121.25(17)
C24 C23 H23 119.4
C22 C23 H23 119.4

loop_
_geom_bond_atom_site_label_1
_geom_bond_atom_site_label_2
_geom_bond_distance
O2 C2 1.2376(18)
N1 C2 1.3857(19)
N1 C7A 1.4021(19)
N1 C12 1.4183(19)
N11 C12 1.372(2)
N11 C15 1.3755(19)
N11 H11 0.92(2)
N3 C2 1.3596(19)
N3 C3A 1.389(2)
N3 H3 0.89(2)
C5 C6 1.390(3)
C5 C4 1.391(2)
C5 H5 0.9500
C4 C3A 1.383(2)
C4 H4 0.9500
C3A C7A 1.398(2)
C7A C7 1.378(2)
C12 C13 1.374(2)
C15 C14 1.379(2)
C15 C22 1.468(2)
C22 C23 1.386(2)
C22 C27 1.389(2)
C27 C26 1.383(2)
C27 H27 0.9500
C26 C25 1.375(2)
C26 H26 0.9500
C25 C24 1.374(3)
C25 H25 0.9500
C6 C7 1.392(2)
C6 H6 0.9500
C7 H7 0.9500
C14 C13 1.426(2)
C14 H14 0.9500
C13 C16 1.472(2)
C16 C17 1.394(2)
C16 C21 1.406(2)
C21 C20 1.386(2)
C21 H21 0.9500
C20 C19 1.385(3)
C20 H20 0.9500
C19 C18 1.386(3)
C19 H19 0.9500
C18 C17 1.390(2)
C18 H18 0.9500
C17 H17 0.9500
C24 C23 1.387(3)
C24 H24 0.9500
C23 H23 0.9500

loop_
_geom_torsion_atom_site_label_1
_geom_torsion_atom_site_label_2
_geom_torsion_atom_site_label_3
_geom_torsion_atom_site_label_4
_geom_torsion
C6 C5 C4 C3A 0.9(2)
C5 C4 C3A N3 178.44(16)
C5 C4 C3A C7A -0.6(2)
C2 N3 C3A C4 -179.77(16)
C2 N3 C3A C7A -0.64(17)
C4 C3A C7A C7 -0.1(2)
N3 C3A C7A C7 -179.30(14)
C4 C3A C7A N1 179.90(13)
N3 C3A C7A N1 0.66(16)
C2 N1 C7A C7 179.49(15)
C12 N1 C7A C7 7.6(3)
C2 N1 C7A C3A -0.46(16)
C12 N1 C7A C3A -172.35(14)
C15 N11 C12 C13 0.59(17)
C15 N11 C12 N1 170.97(12)
C2 N1 C12 C13 79.3(2)
C7A N1 C12 C13 -109.87(19)
C2 N1 C12 N11 -88.91(18)
C7A N1 C12 N11 81.96(19)
C12 N11 C15 C14 -2.01(17)
C12 N11 C15 C22 175.18(13)
C14 C15 C22 C23 5.8(3)
N11 C15 C22 C23 -170.60(17)
C14 C15 C22 C27 -176.17(16)
N11 C15 C22 C27 7.4(2)
C23 C22 C27 C26 -0.6(3)
C15 C22 C27 C26 -178.71(16)
C22 C27 C26 C25 0.3(3)
C27 C26 C25 C24 0.2(3)
C4 C5 C6 C7 -0.6(3)
C3A C7A C7 C6 0.4(2)
N1 C7A C7 C6 -179.54(15)
C5 C6 C7 C7A -0.1(2)
C3A N3 C2 O2 -179.95(14)
C3A N3 C2 N1 0.36(16)
C7A N1 C2 O2 -179.63(14)
C12 N1 C2 O2 -7.3(2)
C7A N1 C2 N3 0.07(16)
C12 N1 C2 N3 172.44(13)
N11 C15 C14 C13 2.63(17)
C22 C15 C14 C13 -174.14(15)
N11 C12 C13 C14 1.01(17)
N1 C12 C13 C14 -168.04(15)
N11 C12 C13 C16 -174.58(13)
N1 C12 C13 C16 16.4(3)
C15 C14 C13 C12 -2.25(17)
C15 C14 C13 C16 173.26(14)
C12 C13 C16 C17 -148.58(15)
C14 C13 C16 C17 36.8(2)
C12 C13 C16 C21 34.1(2)
C14 C13 C16 C21 -140.50(16)
C17 C16 C21 C20 1.6(2)
C13 C16 C21 C20 179.05(14)
C16 C21 C20 C19 -0.9(2)
C21 C20 C19 C18 -0.1(2)
C20 C19 C18 C17 0.4(2)
C19 C18 C17 C16 0.3(2)
C21 C16 C17 C18 -1.3(2)
C13 C16 C17 C18 -178.69(14)
C26 C25 C24 C23 -0.5(4)
C25 C24 C23 C22 0.2(4)
C27 C22 C23 C24 0.4(3)
C15 C22 C23 C24 178.5(2)
